data_1568031
loop_
_publ_author_name
'Zhang, Chengjian'
'Li, Sichen'
'Zheng, Ruijie'
'Tai, Shengdi'
'Yang, Kang'
'Zhang, Kun'

_publ_section_title
;
 Highly selective and discriminative detection of small alcohols based on
 a dual-emission macrocyclic samarium complex.
;
_journal_issue 3
_journal_name_full 'Analytical methods : advancing methods and applications'
_journal_page_first 361
_journal_page_last 367
_journal_paper_doi 10.1039/d2ay01591a
_journal_volume 15
_journal_year 2023
_chemical_formula_moiety 'C33 H38 Cl2 N5 O10 Sm, 2(C2 H3 N)'
_chemical_formula_sum 'C37 H44 Cl2 N7 O10 Sm'
_chemical_formula_weight 968.04
_space_group_crystal_system monoclinic
_space_group_IT_number 14
_space_group_name_Hall '-P 2yn'
_space_group_name_H-M_alt 'P 1 21/n 1'
_atom_sites_solution_hydrogens geom
_atom_sites_solution_primary iterative
_audit_creation_date 2019-06-05
_audit_creation_method
;
Olex2 1.2
(compiled 2017.08.10 svn.r3458 for OlexSys, GUI svn.r5381)
;
_cell_angle_alpha 90
_cell_angle_beta 99.958(2)
_cell_angle_gamma 90
_cell_formula_units_Z 4
_cell_length_a 16.9139(13)
_cell_length_b 14.0880(11)
_cell_length_c 17.1758(14)
_cell_measurement_reflns_used 9871
_cell_measurement_temperature 150(2)
_cell_measurement_theta_max 26.406
_cell_measurement_theta_min 2.354
_cell_volume 4031.0(6)
_computing_cell_refinement 'SAINT v8.37A (Bruker, 2015)'
_computing_data_reduction 'SAINT v8.37A (Bruker, 2015)'
_computing_molecular_graphics 'Olex2 (Dolomanov et al., 2009)'
_computing_publication_material 'Olex2 (Dolomanov et al., 2009)'
_computing_structure_refinement 'XL (Sheldrick, 2008)'
_computing_structure_solution
;
Superflip (Palatinus & Chapuis, 2007;Palatinus & van der Lee, 2008;
Palatinus et al., 2012)
;
_diffrn_ambient_temperature 150.01
_diffrn_measured_fraction_theta_full 0.999
_diffrn_measured_fraction_theta_max 0.999
_diffrn_measurement_device_type 'CCD area detector'
_diffrn_measurement_method 'phi and omega scans'
_diffrn_radiation_monochromator graphite
_diffrn_radiation_type MoK\a
_diffrn_radiation_wavelength 0.71073
_diffrn_reflns_av_R_equivalents 0.0859
_diffrn_reflns_av_unetI/netI 0.0484
_diffrn_reflns_Laue_measured_fraction_full 0.999
_diffrn_reflns_Laue_measured_fraction_max 0.999
_diffrn_reflns_limit_h_max 20
_diffrn_reflns_limit_h_min -20
_diffrn_reflns_limit_k_max 17
_diffrn_reflns_limit_k_min -17
_diffrn_reflns_limit_l_max 21
_diffrn_reflns_limit_l_min -21
_diffrn_reflns_number 52431
_diffrn_reflns_point_group_measured_fraction_full 0.999
_diffrn_reflns_point_group_measured_fraction_max 0.999
_diffrn_reflns_theta_full 25.242
_diffrn_reflns_theta_max 26.021
_diffrn_reflns_theta_min 2.354
_exptl_absorpt_coefficient_mu 1.654
_exptl_absorpt_correction_T_max 0.7454
_exptl_absorpt_correction_T_min 0.6716
_exptl_absorpt_correction_type multi-scan
_exptl_absorpt_process_details
;
SADABS-2016/2 (Bruker,2016/2) was used for absorption correction.
wR2(int) was 0.0828 before and 0.0658 after correction.
The Ratio of minimum to maximum transmission is 0.9010.
The \l/2 correction factor is Not present.
;
_exptl_crystal_colour green-yellow
_exptl_crystal_density_diffrn 1.595
_exptl_crystal_description block
_exptl_crystal_F_000 1964
_exptl_crystal_size_max 0.23
_exptl_crystal_size_mid 0.17
_exptl_crystal_size_min 0.15
_refine_diff_density_max 1.745
_refine_diff_density_min -0.733
_refine_diff_density_rms 0.109
_refine_ls_extinction_method none
_refine_ls_goodness_of_fit_ref 1.047
_refine_ls_hydrogen_treatment constr
_refine_ls_matrix_type full
_refine_ls_number_parameters 519
_refine_ls_number_reflns 7944
_refine_ls_number_restraints 0
_refine_ls_restrained_S_all 1.047
_refine_ls_R_factor_all 0.0605
_refine_ls_R_factor_gt 0.0358
_refine_ls_shift/su_max 0.002
_refine_ls_shift/su_mean 0.000
_refine_ls_structure_factor_coef Fsqd
_refine_ls_weighting_details 'w=1/[\s^2^(Fo^2^)+(0.0220P)^2^+8.3800P] where P=(Fo^2^+2Fc^2^)/3'
_refine_ls_weighting_scheme calc
_refine_ls_wR_factor_gt 0.0673
_refine_ls_wR_factor_ref 0.0760
_reflns_Friedel_coverage 0.000
_reflns_number_gt 6039
_reflns_number_total 7944
_reflns_threshold_expression 'I > 2\s(I)'
_cod_data_source_file d2ay01591a3.cif
_cod_data_source_block Sm2l
_cod_depositor_comments 'Adding full bibliography for 1568031.cif.'
_cod_database_code 1568031
_shelx_shelxl_version_number 2016/6
_shelx_space_group_comment
;
The symmetry employed for this shelxl refinement is uniquely defined
by the following loop, which should always be used as a source of
symmetry information in preference to the above space-group names.
They are only intended as comments.
;
_shelx_estimated_absorpt_t_max 0.789
_shelx_estimated_absorpt_t_min 0.702
_olex2_refinement_description
;
1. Fixed Uiso
 At 1.2 times of:
  All C(H) groups, All C(H,H) groups, All N(H) groups
 At 1.5 times of:
  All C(H,H,H) groups
2.a Ternary CH refined with riding coordinates:
 N1(H1)
2.b Secondary CH2 refined with riding coordinates:
 C19(H19A,H19B), C29(H29A,H29B), C8(H8A,H8B), C32(H32A,H32B), C7(H7A,H7B),
 C27(H27A,H27B), C31(H31A,H31B), C28(H28A,H28B), C30(H30A,H30B)
2.c Aromatic/amide H refined with riding coordinates:
 C23(H23), C26(H26), C21(H21), C11(H11), C5(H5), C3(H3), C13(H13), C33(H33),
 C10(H10), C14(H14)
2.d Idealised Me refined as rotating group:
 C17(H17A,H17B,H17C), C16(H16A,H16B,H16C), C18(H18A,H18B,H18C), C35(H35A,H35B,
 H35C), C37(H37A,H37B,H37C)
;
_olex2_submission_special_instructions 'No special instructions were received'

loop_
_space_group_symop_operation_xyz
'x, y, z'
'-x+1/2, y+1/2, -z+1/2'
'-x, -y, -z'
'x-1/2, -y-1/2, z-1/2'

loop_
_atom_site_label
_atom_site_type_symbol
_atom_site_fract_x
_atom_site_fract_y
_atom_site_fract_z
_atom_site_U_iso_or_equiv
_atom_site_adp_type
_atom_site_occupancy
_atom_site_site_symmetry_order
_atom_site_calc_flag
_atom_site_refinement_flags_posn
_atom_site_refinement_flags_adp
_atom_site_refinement_flags_occupancy
_atom_site_disorder_assembly
_atom_site_disorder_group
Sm1 Sm 0.62048(2) 0.53470(2) 0.18611(2) 0.01795(6) Uani 1 1 d . . . . .
Cl1 Cl 0.60244(6) 0.01837(7) 0.01945(7) 0.0314(2) Uani 1 1 d . . . . .
Cl2 Cl 0.75375(7) 0.31549(8) 0.61121(6) 0.0347(3) Uani 1 1 d . . . . .
O3 O 0.59931(16) 0.72302(18) 0.20070(15) 0.0234(6) Uani 1 1 d . . . . .
O4 O 0.61016(17) 0.43947(19) 0.29292(16) 0.0293(7) Uani 1 1 d . . . . .
O8 O 0.48336(15) 0.58728(19) 0.10946(15) 0.0223(6) Uani 1 1 d . . . . .
O6 O 0.75406(17) 0.44626(19) 0.22421(17) 0.0306(7) Uani 1 1 d . . . . .
O5 O 0.76264(16) 0.59183(19) 0.18695(16) 0.0259(6) Uani 1 1 d . . . . .
O1 O 0.54851(14) 0.39370(18) 0.14953(15) 0.0193(6) Uani 1 1 d . . . . .
O2 O 0.63431(16) 0.65587(19) 0.06687(15) 0.0234(6) Uani 1 1 d . . . . .
O9 O 0.49482(16) 0.57965(19) 0.23666(16) 0.0251(6) Uani 1 1 d . . . . .
O7 O 0.87167(16) 0.5090(2) 0.22287(19) 0.0340(7) Uani 1 1 d . . . . .
N2 N 0.65684(18) 0.4639(2) 0.05486(18) 0.0210(7) Uani 1 1 d . . . . .
O10 O 0.38218(17) 0.6264(2) 0.16639(18) 0.0383(8) Uani 1 1 d . . . . .
N1 N 0.51937(17) 0.2874(2) 0.28524(17) 0.0164(7) Uani 1 1 d . . . . .
H1 H 0.527566 0.353678 0.267378 0.020 Uiso 1 1 calc R . . . .
C19 C 0.6006(2) 0.2494(3) 0.3226(2) 0.0199(8) Uani 1 1 d . . . . .
H19A H 0.593988 0.186665 0.346667 0.024 Uiso 1 1 calc R . . . .
H19B H 0.634334 0.240838 0.281444 0.024 Uiso 1 1 calc R . . . .
N4 N 0.79837(19) 0.5152(2) 0.21180(19) 0.0245(8) Uani 1 1 d . . . . .
N3 N 0.68210(19) 0.6123(2) 0.32855(19) 0.0230(7) Uani 1 1 d . . . . .
C12 C 0.2216(2) 0.3879(3) 0.2623(2) 0.0218(9) Uani 1 1 d . . . . .
N5 N 0.4518(2) 0.5991(2) 0.1704(2) 0.0228(7) Uani 1 1 d . . . . .
C2 C 0.6116(2) 0.2993(3) 0.0620(2) 0.0170(8) Uani 1 1 d . . . . .
C29 C 0.6236(3) 0.7893(3) 0.1454(2) 0.0293(10) Uani 1 1 d . . . . .
H29A H 0.682506 0.798583 0.156693 0.035 Uiso 1 1 calc R . . . .
H29B H 0.597302 0.851520 0.149123 0.035 Uiso 1 1 calc R . . . .
C24 C 0.6877(2) 0.4782(3) 0.4185(2) 0.0219(9) Uani 1 1 d . . . . .
C4 C 0.5891(2) 0.1306(3) 0.0581(2) 0.0200(8) Uani 1 1 d . . . . .
C23 C 0.7190(2) 0.4467(3) 0.4954(2) 0.0233(9) Uani 1 1 d . . . . .
H23 H 0.744298 0.490522 0.533852 0.028 Uiso 1 1 calc R . . . .
C25 C 0.6466(2) 0.4129(3) 0.3631(2) 0.0200(8) Uani 1 1 d . . . . .
C26 C 0.6968(2) 0.5771(3) 0.3982(2) 0.0248(9) Uani 1 1 d . . . . .
H26 H 0.715299 0.619469 0.440469 0.030 Uiso 1 1 calc R . . . .
C21 C 0.6748(2) 0.2870(3) 0.4605(2) 0.0225(9) Uani 1 1 d . . . . .
H21 H 0.671472 0.222305 0.475013 0.027 Uiso 1 1 calc R . . . .
C11 C 0.2386(2) 0.3046(3) 0.3050(3) 0.0277(10) Uani 1 1 d . . . . .
H11 H 0.195508 0.267146 0.316822 0.033 Uiso 1 1 calc R . . . .
C8 C 0.4655(2) 0.2930(3) 0.3461(2) 0.0221(9) Uani 1 1 d . . . . .
H8A H 0.490083 0.336687 0.388619 0.027 Uiso 1 1 calc R . . . .
H8B H 0.462707 0.229392 0.369936 0.027 Uiso 1 1 calc R . . . .
C22 C 0.7129(2) 0.3523(3) 0.5150(2) 0.0242(9) Uani 1 1 d . . . . .
C5 C 0.5456(2) 0.1383(3) 0.1196(2) 0.0213(9) Uani 1 1 d . . . . .
H5 H 0.524975 0.082866 0.140444 0.026 Uiso 1 1 calc R . . . .
C3 C 0.6216(2) 0.2097(3) 0.0297(2) 0.0213(9) Uani 1 1 d . . . . .
H3 H 0.651102 0.203719 -0.012370 0.026 Uiso 1 1 calc R . . . .
C32 C 0.6891(2) 0.5321(3) 0.0040(2) 0.0259(9) Uani 1 1 d . . . . .
H32A H 0.693398 0.501927 -0.047095 0.031 Uiso 1 1 calc R . . . .
H32B H 0.743364 0.552594 0.029605 0.031 Uiso 1 1 calc R . . . .
C9 C 0.3812(2) 0.3263(3) 0.3151(2) 0.0197(8) Uani 1 1 d . . . . .
C17 C 0.0937(3) 0.3420(4) 0.1749(3) 0.0433(13) Uani 1 1 d . . . . .
H17A H 0.121017 0.338883 0.129074 0.065 Uiso 1 1 calc GR . . . .
H17B H 0.037302 0.359470 0.157282 0.065 Uiso 1 1 calc GR . . . .
H17C H 0.096536 0.279956 0.200940 0.065 Uiso 1 1 calc GR . . . .
C13 C 0.2869(2) 0.4400(3) 0.2470(3) 0.0296(10) Uani 1 1 d . . . . .
H13 H 0.277923 0.497915 0.218514 0.035 Uiso 1 1 calc R . . . .
C15 C 0.1344(2) 0.4166(3) 0.2330(3) 0.0284(10) Uani 1 1 d . . . . .
C20 C 0.6419(2) 0.3163(3) 0.3852(2) 0.0182(8) Uani 1 1 d . . . . .
C6 C 0.5322(2) 0.2267(3) 0.1505(2) 0.0176(8) Uani 1 1 d . . . . .
C33 C 0.6485(2) 0.3793(3) 0.0283(2) 0.0213(9) Uani 1 1 d . . . . .
H33 H 0.668698 0.366974 -0.018972 0.026 Uiso 1 1 calc R . . . .
C7 C 0.4814(2) 0.2321(3) 0.2140(2) 0.0230(9) Uani 1 1 d . . . . .
H7A H 0.429385 0.261878 0.191699 0.028 Uiso 1 1 calc R . . . .
H7B H 0.470317 0.166908 0.230595 0.028 Uiso 1 1 calc R . . . .
N7 N 0.5593(3) 0.0847(4) 0.4587(3) 0.0590(13) Uani 1 1 d . . . . .
C10 C 0.3170(2) 0.2743(3) 0.3311(2) 0.0250(9) Uani 1 1 d . . . . .
H10 H 0.326405 0.216929 0.360373 0.030 Uiso 1 1 calc R . . . .
N6 N 0.4392(4) 0.3041(4) 0.5268(3) 0.0700(16) Uani 1 1 d . . . . .
C27 C 0.6930(2) 0.7157(3) 0.3236(2) 0.0265(9) Uani 1 1 d . . . . .
H27A H 0.737305 0.729877 0.294446 0.032 Uiso 1 1 calc R . . . .
H27B H 0.706823 0.743055 0.377293 0.032 Uiso 1 1 calc R . . . .
C31 C 0.6345(3) 0.6163(3) -0.0097(2) 0.0280(10) Uani 1 1 d . . . . .
H31A H 0.654834 0.663007 -0.044554 0.034 Uiso 1 1 calc R . . . .
H31B H 0.579708 0.596733 -0.034519 0.034 Uiso 1 1 calc R . . . .
C28 C 0.6155(2) 0.7582(3) 0.2808(2) 0.0261(9) Uani 1 1 d . . . . .
H28A H 0.570882 0.740950 0.308534 0.031 Uiso 1 1 calc R . . . .
H28B H 0.619933 0.828310 0.280461 0.031 Uiso 1 1 calc R . . . .
C16 C 0.0894(3) 0.4241(4) 0.3029(3) 0.0520(15) Uani 1 1 d . . . . .
H16A H 0.088909 0.361992 0.328444 0.078 Uiso 1 1 calc GR . . . .
H16B H 0.034111 0.444764 0.283798 0.078 Uiso 1 1 calc GR . . . .
H16C H 0.116400 0.470408 0.341039 0.078 Uiso 1 1 calc GR . . . .
C18 C 0.1288(3) 0.5137(3) 0.1912(3) 0.0471(13) Uani 1 1 d . . . . .
H18A H 0.155219 0.561993 0.227801 0.071 Uiso 1 1 calc GR . . . .
H18B H 0.072310 0.530721 0.174226 0.071 Uiso 1 1 calc GR . . . .
H18C H 0.155490 0.510163 0.144938 0.071 Uiso 1 1 calc GR . . . .
C1 C 0.5642(2) 0.3107(3) 0.1217(2) 0.0174(8) Uani 1 1 d . . . . .
C35 C 0.5408(3) 0.4286(4) 0.5905(3) 0.0550(15) Uani 1 1 d . . . . .
H35A H 0.564980 0.459824 0.549361 0.083 Uiso 1 1 calc GR . . . .
H35B H 0.582874 0.398041 0.628646 0.083 Uiso 1 1 calc GR . . . .
H35C H 0.512907 0.475871 0.617676 0.083 Uiso 1 1 calc GR . . . .
C14 C 0.3654(2) 0.4092(3) 0.2727(3) 0.0302(10) Uani 1 1 d . . . . .
H14 H 0.408755 0.446055 0.260805 0.036 Uiso 1 1 calc R . . . .
C30 C 0.5986(3) 0.7478(3) 0.0649(2) 0.0270(10) Uani 1 1 d . . . . .
H30A H 0.539366 0.742870 0.051972 0.032 Uiso 1 1 calc R . . . .
H30B H 0.617479 0.788036 0.024578 0.032 Uiso 1 1 calc R . . . .
C36 C 0.5839(3) 0.0096(4) 0.4613(3) 0.0449(13) Uani 1 1 d . . . . .
C37 C 0.6163(4) -0.0855(4) 0.4647(4) 0.0614(16) Uani 1 1 d . . . . .
H37A H 0.633694 -0.100440 0.414484 0.092 Uiso 1 1 calc GR . . . .
H37B H 0.574968 -0.130841 0.473875 0.092 Uiso 1 1 calc GR . . . .
H37C H 0.662344 -0.089786 0.507866 0.092 Uiso 1 1 calc GR . . . .
C34 C 0.4853(4) 0.3593(4) 0.5555(3) 0.0515(15) Uani 1 1 d . . . . .

loop_
_atom_site_aniso_label
_atom_site_aniso_U_11
_atom_site_aniso_U_22
_atom_site_aniso_U_33
_atom_site_aniso_U_23
_atom_site_aniso_U_13
_atom_site_aniso_U_12
Sm1 0.01615(10) 0.01593(9) 0.02057(10) 0.00359(9) -0.00016(7) -0.00183(9)
Cl1 0.0294(5) 0.0235(6) 0.0433(6) -0.0082(5) 0.0124(5) -0.0005(4)
Cl2 0.0413(6) 0.0399(6) 0.0198(5) 0.0083(5) -0.0032(5) 0.0027(5)
O3 0.0280(15) 0.0183(14) 0.0224(15) 0.0043(11) 0.0004(12) -0.0033(12)
O4 0.0338(17) 0.0254(16) 0.0233(15) 0.0105(12) -0.0101(13) -0.0103(13)
O8 0.0216(14) 0.0265(15) 0.0199(14) -0.0001(12) 0.0065(12) 0.0014(12)
O6 0.0255(15) 0.0231(16) 0.0399(18) 0.0059(13) -0.0036(13) -0.0020(13)
O5 0.0210(14) 0.0196(14) 0.0361(17) 0.0067(13) 0.0022(13) 0.0030(12)
O1 0.0148(13) 0.0178(13) 0.0254(14) -0.0013(12) 0.0036(11) -0.0013(11)
O2 0.0243(15) 0.0231(15) 0.0225(15) 0.0071(12) 0.0032(12) 0.0032(12)
O9 0.0275(15) 0.0272(15) 0.0207(15) 0.0039(12) 0.0046(12) -0.0017(13)
O7 0.0184(15) 0.0331(17) 0.048(2) 0.0014(14) -0.0008(14) 0.0032(13)
N2 0.0178(15) 0.0234(17) 0.0206(16) 0.0074(15) 0.0004(13) -0.0043(15)
O10 0.0250(16) 0.050(2) 0.0417(19) -0.0015(16) 0.0093(14) 0.0147(15)
N1 0.0132(15) 0.0176(16) 0.0184(17) 0.0023(13) 0.0032(13) -0.0013(13)
C19 0.0172(19) 0.022(2) 0.021(2) 0.0061(17) 0.0049(16) 0.0039(16)
N4 0.0189(17) 0.029(2) 0.0230(18) -0.0047(15) -0.0029(14) 0.0032(15)
N3 0.0202(17) 0.0190(17) 0.0276(19) 0.0010(15) -0.0020(14) -0.0036(14)
C12 0.019(2) 0.023(2) 0.024(2) -0.0025(17) 0.0044(17) 0.0007(17)
N5 0.0243(18) 0.0149(16) 0.030(2) 0.0006(15) 0.0060(16) 0.0010(14)
C2 0.0169(19) 0.0184(19) 0.0157(19) 0.0013(15) 0.0024(15) -0.0038(16)
C29 0.034(2) 0.022(2) 0.033(2) 0.0094(19) 0.008(2) -0.0023(19)
C24 0.0153(18) 0.025(2) 0.024(2) 0.0058(18) -0.0002(16) 0.0001(17)
C4 0.019(2) 0.019(2) 0.021(2) -0.0027(16) 0.0011(16) 0.0015(17)
C23 0.0171(19) 0.032(2) 0.020(2) 0.0025(17) 0.0000(16) -0.0028(17)
C25 0.0154(19) 0.024(2) 0.019(2) 0.0046(16) -0.0020(16) -0.0009(16)
C26 0.019(2) 0.027(2) 0.025(2) 0.0009(18) -0.0029(17) -0.0047(18)
C21 0.018(2) 0.024(2) 0.027(2) 0.0060(17) 0.0045(17) 0.0044(17)
C11 0.016(2) 0.029(2) 0.040(3) 0.003(2) 0.0104(18) -0.0051(18)
C8 0.019(2) 0.026(2) 0.024(2) 0.0007(17) 0.0094(17) 0.0003(17)
C22 0.021(2) 0.033(2) 0.017(2) 0.0037(18) 0.0011(17) 0.0033(18)
C5 0.018(2) 0.020(2) 0.025(2) 0.0028(17) 0.0010(17) -0.0046(16)
C3 0.0149(19) 0.029(2) 0.020(2) 0.0044(17) 0.0014(16) 0.0019(17)
C32 0.027(2) 0.025(2) 0.027(2) 0.003(2) 0.0110(17) -0.004(2)
C9 0.0193(18) 0.0213(19) 0.0188(19) -0.0029(17) 0.0045(15) -0.0003(18)
C17 0.028(2) 0.048(3) 0.049(3) -0.010(2) -0.009(2) 0.003(2)
C13 0.028(2) 0.023(2) 0.037(3) 0.0101(18) 0.004(2) 0.0015(18)
C15 0.019(2) 0.032(2) 0.033(2) -0.001(2) 0.0003(18) 0.0042(19)
C20 0.0134(18) 0.0195(19) 0.022(2) 0.0040(16) 0.0031(16) 0.0026(16)
C6 0.0153(18) 0.0182(19) 0.0183(19) 0.0003(16) 0.0005(15) -0.0030(16)
C33 0.0169(19) 0.026(2) 0.020(2) 0.0026(17) 0.0022(16) -0.0003(17)
C7 0.025(2) 0.025(2) 0.020(2) -0.0026(17) 0.0069(17) -0.0060(18)
N7 0.065(3) 0.051(3) 0.064(3) 0.011(3) 0.021(3) -0.009(3)
C10 0.025(2) 0.020(2) 0.030(2) 0.0071(18) 0.0057(18) 0.0031(18)
N6 0.104(5) 0.069(4) 0.042(3) -0.003(3) 0.029(3) -0.008(3)
C27 0.030(2) 0.019(2) 0.029(2) 0.0009(18) -0.0014(19) -0.0054(18)
C31 0.033(2) 0.027(2) 0.024(2) 0.0064(18) 0.0034(19) -0.0015(19)
C28 0.032(2) 0.017(2) 0.030(2) -0.0005(18) 0.0059(19) -0.0022(18)
C16 0.029(3) 0.080(4) 0.047(3) -0.005(3) 0.009(2) 0.018(3)
C18 0.035(3) 0.047(3) 0.055(3) 0.004(3) -0.004(2) 0.013(2)
C1 0.0109(17) 0.023(2) 0.0168(19) 0.0017(16) -0.0015(15) 0.0017(16)
C35 0.059(4) 0.068(4) 0.042(3) 0.010(3) 0.021(3) 0.012(3)
C14 0.020(2) 0.030(2) 0.042(3) 0.008(2) 0.0084(19) -0.0074(19)
C30 0.028(2) 0.021(2) 0.033(2) 0.0075(19) 0.0074(19) 0.0029(18)
C36 0.055(3) 0.042(3) 0.038(3) 0.000(2) 0.008(3) -0.007(3)
C37 0.069(4) 0.052(4) 0.063(4) 0.000(3) 0.010(3) 0.000(3)
C34 0.071(4) 0.057(4) 0.033(3) 0.013(3) 0.029(3) 0.022(3)

loop_
_atom_type_symbol
_atom_type_description
_atom_type_scat_dispersion_real
_atom_type_scat_dispersion_imag
_atom_type_scat_source
C C 0.0033 0.0016 'International Tables Vol C Tables 4.2.6.8 and 6.1.1.4'
H H 0.0000 0.0000 'International Tables Vol C Tables 4.2.6.8 and 6.1.1.4'
Cl Cl 0.1484 0.1585 'International Tables Vol C Tables 4.2.6.8 and 6.1.1.4'
N N 0.0061 0.0033 'International Tables Vol C Tables 4.2.6.8 and 6.1.1.4'
O O 0.0106 0.0060 'International Tables Vol C Tables 4.2.6.8 and 6.1.1.4'
Sm Sm -0.1638 3.4418 'International Tables Vol C Tables 4.2.6.8 and 6.1.1.4'

loop_
_geom_angle_atom_site_label_1
_geom_angle_atom_site_label_2
_geom_angle_atom_site_label_3
_geom_angle
_geom_angle_site_symmetry_1
_geom_angle_site_symmetry_3
_geom_angle_publ_flag
O3 Sm1 O2 58.65(8) . . ?
O3 Sm1 N4 102.96(9) . . ?
O3 Sm1 N3 63.68(9) . . ?
O3 Sm1 N5 64.24(8) . . ?
O4 Sm1 O3 118.02(9) . . ?
O4 Sm1 O8 112.95(9) . . ?
O4 Sm1 O6 72.45(10) . . ?
O4 Sm1 O5 112.52(9) . . ?
O4 Sm1 O1 67.35(9) . . ?
O4 Sm1 O2 176.43(9) . . ?
O4 Sm1 O9 71.73(10) . . ?
O4 Sm1 N2 121.49(10) . . ?
O4 Sm1 N4 92.40(10) . . ?
O4 Sm1 N3 65.64(10) . . ?
O4 Sm1 N5 92.67(10) . . ?
O8 Sm1 O3 68.97(8) . . ?
O8 Sm1 O2 67.61(8) . . ?
O8 Sm1 N2 89.67(9) . . ?
O8 Sm1 N4 154.41(9) . . ?
O8 Sm1 N3 121.12(9) . . ?
O8 Sm1 N5 25.20(8) . . ?
O6 Sm1 O3 125.46(8) . . ?
O6 Sm1 O8 161.47(9) . . ?
O6 Sm1 O2 108.17(9) . . ?
O6 Sm1 N2 73.06(9) . . ?
O6 Sm1 N4 25.03(9) . . ?
O6 Sm1 N3 77.40(9) . . ?
O6 Sm1 N5 164.74(9) . . ?
O5 Sm1 O3 80.09(8) . . ?
O5 Sm1 O8 133.07(8) . . ?
O5 Sm1 O6 50.15(9) . . ?
O5 Sm1 O2 66.29(8) . . ?
O5 Sm1 N2 76.30(9) . . ?
O5 Sm1 N4 25.13(9) . . ?
O5 Sm1 N3 69.58(9) . . ?
O5 Sm1 N5 143.29(8) . . ?
O1 Sm1 O3 141.59(8) . . ?
O1 Sm1 O8 74.20(8) . . ?
O1 Sm1 O6 92.88(8) . . ?
O1 Sm1 O5 135.65(9) . . ?
O1 Sm1 O2 115.97(8) . . ?
O1 Sm1 O9 82.86(9) . . ?
O1 Sm1 N2 68.84(9) . . ?
O1 Sm1 N4 115.07(9) . . ?
O1 Sm1 N3 132.76(9) . . ?
O1 Sm1 N5 77.82(9) . . ?
O2 Sm1 N4 87.31(9) . . ?
O2 Sm1 N3 110.94(9) . . ?
O2 Sm1 N5 86.89(8) . . ?
O9 Sm1 O3 65.52(8) . . ?
O9 Sm1 O8 50.35(8) . . ?
O9 Sm1 O6 142.68(9) . . ?
O9 Sm1 O5 140.98(9) . . ?
O9 Sm1 O2 106.94(8) . . ?
O9 Sm1 N2 136.73(9) . . ?
O9 Sm1 N4 149.98(9) . . ?
O9 Sm1 N3 78.65(9) . . ?
O9 Sm1 N5 25.16(8) . . ?
N2 Sm1 O3 120.45(9) . . ?
N2 Sm1 O2 61.81(9) . . ?
N2 Sm1 N4 73.28(9) . . ?
N2 Sm1 N3 144.40(9) . . ?
N2 Sm1 N5 113.70(9) . . ?
N3 Sm1 N4 71.54(9) . . ?
N3 Sm1 N5 99.91(9) . . ?
N5 Sm1 N4 167.11(9) . . ?
C29 O3 Sm1 121.3(2) . . ?
C29 O3 C28 112.1(3) . . ?
C28 O3 Sm1 114.9(2) . . ?
C25 O4 Sm1 144.2(2) . . ?
N5 O8 Sm1 95.0(2) . . ?
N4 O6 Sm1 96.1(2) . . ?
N4 O5 Sm1 97.3(2) . . ?
C1 O1 Sm1 136.3(2) . . ?
C31 O2 Sm1 117.7(2) . . ?
C30 O2 Sm1 119.9(2) . . ?
C30 O2 C31 113.6(3) . . ?
N5 O9 Sm1 97.6(2) . . ?
C32 N2 Sm1 115.3(2) . . ?
C33 N2 Sm1 129.2(3) . . ?
C33 N2 C32 115.5(3) . . ?
C19 N1 H1 107.3 . . ?
C8 N1 H1 107.3 . . ?
C8 N1 C19 109.8(3) . . ?
C7 N1 H1 107.3 . . ?
C7 N1 C19 113.1(3) . . ?
C7 N1 C8 111.7(3) . . ?
N1 C19 H19A 109.5 . . ?
N1 C19 H19B 109.5 . . ?
H19A C19 H19B 108.0 . . ?
C20 C19 N1 110.9(3) . . ?
C20 C19 H19A 109.5 . . ?
C20 C19 H19B 109.5 . . ?
O6 N4 Sm1 58.91(17) . . ?
O6 N4 O5 116.5(3) . . ?
O5 N4 Sm1 57.56(17) . . ?
O7 N4 Sm1 178.7(3) . . ?
O7 N4 O6 122.1(3) . . ?
O7 N4 O5 121.4(3) . . ?
C26 N3 Sm1 131.9(3) . . ?
C26 N3 C27 115.6(3) . . ?
C27 N3 Sm1 112.2(2) . . ?
C11 C12 C13 116.6(4) . . ?
C11 C12 C15 119.9(3) . . ?
C13 C12 C15 123.5(4) . . ?
O8 N5 Sm1 59.82(17) . . ?
O8 N5 O9 117.0(3) . . ?
O9 N5 Sm1 57.20(17) . . ?
O10 N5 Sm1 178.0(3) . . ?
O10 N5 O8 122.1(3) . . ?
O10 N5 O9 120.9(3) . . ?
C3 C2 C33 116.8(3) . . ?
C3 C2 C1 120.7(3) . . ?
C1 C2 C33 122.4(3) . . ?
O3 C29 H29A 110.4 . . ?
O3 C29 H29B 110.4 . . ?
O3 C29 C30 106.8(3) . . ?
H29A C29 H29B 108.6 . . ?
C30 C29 H29A 110.4 . . ?
C30 C29 H29B 110.4 . . ?
C23 C24 C25 119.2(4) . . ?
C23 C24 C26 119.3(4) . . ?
C25 C24 C26 121.5(3) . . ?
C5 C4 Cl1 118.6(3) . . ?
C3 C4 Cl1 121.0(3) . . ?
C3 C4 C5 120.4(4) . . ?
C24 C23 H23 120.0 . . ?
C22 C23 C24 120.0(4) . . ?
C22 C23 H23 120.0 . . ?
O4 C25 C24 122.0(3) . . ?
O4 C25 C20 118.8(3) . . ?
C24 C25 C20 119.1(3) . . ?
N3 C26 C24 125.8(4) . . ?
N3 C26 H26 117.1 . . ?
C24 C26 H26 117.1 . . ?
C22 C21 H21 120.0 . . ?
C20 C21 H21 120.0 . . ?
C20 C21 C22 119.9(4) . . ?
C12 C11 H11 119.0 . . ?
C12 C11 C10 121.9(4) . . ?
C10 C11 H11 119.0 . . ?
N1 C8 H8A 108.5 . . ?
N1 C8 H8B 108.5 . . ?
N1 C8 C9 114.9(3) . . ?
H8A C8 H8B 107.5 . . ?
C9 C8 H8A 108.5 . . ?
C9 C8 H8B 108.5 . . ?
C23 C22 Cl2 118.7(3) . . ?
C23 C22 C21 121.3(4) . . ?
C21 C22 Cl2 120.0(3) . . ?
C4 C5 H5 119.9 . . ?
C6 C5 C4 120.2(4) . . ?
C6 C5 H5 119.9 . . ?
C2 C3 H3 119.7 . . ?
C4 C3 C2 120.5(4) . . ?
C4 C3 H3 119.7 . . ?
N2 C32 H32A 109.8 . . ?
N2 C32 H32B 109.8 . . ?
N2 C32 C31 109.3(3) . . ?
H32A C32 H32B 108.3 . . ?
C31 C32 H32A 109.8 . . ?
C31 C32 H32B 109.8 . . ?
C10 C9 C8 119.6(3) . . ?
C10 C9 C14 118.0(4) . . ?
C14 C9 C8 122.4(4) . . ?
H17A C17 H17B 109.5 . . ?
H17A C17 H17C 109.5 . . ?
H17B C17 H17C 109.5 . . ?
C15 C17 H17A 109.5 . . ?
C15 C17 H17B 109.5 . . ?
C15 C17 H17C 109.5 . . ?
C12 C13 H13 119.3 . . ?
C12 C13 C14 121.3(4) . . ?
C14 C13 H13 119.3 . . ?
C12 C15 C16 110.0(4) . . ?
C12 C15 C18 111.4(4) . . ?
C17 C15 C12 109.5(3) . . ?
C17 C15 C16 109.3(4) . . ?
C17 C15 C18 108.8(4) . . ?
C16 C15 C18 107.8(4) . . ?
C25 C20 C19 116.7(3) . . ?
C21 C20 C19 122.9(3) . . ?
C21 C20 C25 120.4(4) . . ?
C5 C6 C7 118.4(3) . . ?
C5 C6 C1 121.0(3) . . ?
C1 C6 C7 120.6(3) . . ?
N2 C33 C2 127.6(4) . . ?
N2 C33 H33 116.2 . . ?
C2 C33 H33 116.2 . . ?
N1 C7 C6 113.7(3) . . ?
N1 C7 H7A 108.8 . . ?
N1 C7 H7B 108.8 . . ?
C6 C7 H7A 108.8 . . ?
C6 C7 H7B 108.8 . . ?
H7A C7 H7B 107.7 . . ?
C11 C10 H10 119.6 . . ?
C9 C10 C11 120.8(4) . . ?
C9 C10 H10 119.6 . . ?
N3 C27 H27A 110.0 . . ?
N3 C27 H27B 110.0 . . ?
N3 C27 C28 108.3(3) . . ?
H27A C27 H27B 108.4 . . ?
C28 C27 H27A 110.0 . . ?
C28 C27 H27B 110.0 . . ?
O2 C31 C32 105.3(3) . . ?
O2 C31 H31A 110.7 . . ?
O2 C31 H31B 110.7 . . ?
C32 C31 H31A 110.7 . . ?
C32 C31 H31B 110.7 . . ?
H31A C31 H31B 108.8 . . ?
O3 C28 C27 109.4(3) . . ?
O3 C28 H28A 109.8 . . ?
O3 C28 H28B 109.8 . . ?
C27 C28 H28A 109.8 . . ?
C27 C28 H28B 109.8 . . ?
H28A C28 H28B 108.2 . . ?
C15 C16 H16A 109.5 . . ?
C15 C16 H16B 109.5 . . ?
C15 C16 H16C 109.5 . . ?
H16A C16 H16B 109.5 . . ?
H16A C16 H16C 109.5 . . ?
H16B C16 H16C 109.5 . . ?
C15 C18 H18A 109.5 . . ?
C15 C18 H18B 109.5 . . ?
C15 C18 H18C 109.5 . . ?
H18A C18 H18B 109.5 . . ?
H18A C18 H18C 109.5 . . ?
H18B C18 H18C 109.5 . . ?
O1 C1 C2 122.8(3) . . ?
O1 C1 C6 120.2(3) . . ?
C2 C1 C6 117.0(3) . . ?
H35A C35 H35B 109.5 . . ?
H35A C35 H35C 109.5 . . ?
H35B C35 H35C 109.5 . . ?
C34 C35 H35A 109.5 . . ?
C34 C35 H35B 109.5 . . ?
C34 C35 H35C 109.5 . . ?
C9 C14 C13 121.3(4) . . ?
C9 C14 H14 119.4 . . ?
C13 C14 H14 119.4 . . ?
O2 C30 C29 106.4(3) . . ?
O2 C30 H30A 110.4 . . ?
O2 C30 H30B 110.4 . . ?
C29 C30 H30A 110.4 . . ?
C29 C30 H30B 110.4 . . ?
H30A C30 H30B 108.6 . . ?
N7 C36 C37 179.1(6) . . ?
C36 C37 H37A 109.5 . . ?
C36 C37 H37B 109.5 . . ?
C36 C37 H37C 109.5 . . ?
H37A C37 H37B 109.5 . . ?
H37A C37 H37C 109.5 . . ?
H37B C37 H37C 109.5 . . ?
N6 C34 C35 178.8(7) . . ?

loop_
_geom_bond_atom_site_label_1
_geom_bond_atom_site_label_2
_geom_bond_distance
_geom_bond_site_symmetry_2
_geom_bond_publ_flag
Sm1 O3 2.695(3) . ?
Sm1 O4 2.304(3) . ?
Sm1 O8 2.570(3) . ?
Sm1 O6 2.564(3) . ?
Sm1 O5 2.533(3) . ?
Sm1 O1 2.357(2) . ?
Sm1 O2 2.707(3) . ?
Sm1 O9 2.512(3) . ?
Sm1 N2 2.633(3) . ?
Sm1 N4 2.977(3) . ?
Sm1 N3 2.718(3) . ?
Sm1 N5 2.962(3) . ?
Cl1 C4 1.745(4) . ?
Cl2 C22 1.756(4) . ?
O3 C29 1.442(5) . ?
O3 C28 1.444(5) . ?
O4 C25 1.310(4) . ?
O8 N5 1.266(4) . ?
O6 N4 1.267(4) . ?
O5 N4 1.275(4) . ?
O1 C1 1.308(4) . ?
O2 C31 1.429(5) . ?
O2 C30 1.427(5) . ?
O9 N5 1.270(4) . ?
O7 N4 1.224(4) . ?
N2 C32 1.465(5) . ?
N2 C33 1.276(5) . ?
O10 N5 1.229(4) . ?
N1 H1 1.0000 . ?
N1 C19 1.511(4) . ?
N1 C8 1.503(4) . ?
N1 C7 1.498(5) . ?
C19 H19A 0.9900 . ?
C19 H19B 0.9900 . ?
C19 C20 1.507(5) . ?
N3 C26 1.280(5) . ?
N3 C27 1.472(5) . ?
C12 C11 1.388(6) . ?
C12 C13 1.388(5) . ?
C12 C15 1.529(5) . ?
C2 C3 1.402(5) . ?
C2 C33 1.455(5) . ?
C2 C1 1.416(5) . ?
C29 H29A 0.9900 . ?
C29 H29B 0.9900 . ?
C29 C30 1.493(6) . ?
C24 C23 1.407(5) . ?
C24 C25 1.416(5) . ?
C24 C26 1.451(5) . ?
C4 C5 1.392(5) . ?
C4 C3 1.369(5) . ?
C23 H23 0.9500 . ?
C23 C22 1.380(5) . ?
C25 C20 1.418(5) . ?
C26 H26 0.9500 . ?
C21 H21 0.9500 . ?
C21 C22 1.389(6) . ?
C21 C20 1.379(5) . ?
C11 H11 0.9500 . ?
C11 C10 1.391(5) . ?
C8 H8A 0.9900 . ?
C8 H8B 0.9900 . ?
C8 C9 1.508(5) . ?
C5 H5 0.9500 . ?
C5 C6 1.388(5) . ?
C3 H3 0.9500 . ?
C32 H32A 0.9900 . ?
C32 H32B 0.9900 . ?
C32 C31 1.496(6) . ?
C9 C10 1.376(5) . ?
C9 C14 1.377(5) . ?
C17 H17A 0.9800 . ?
C17 H17B 0.9800 . ?
C17 H17C 0.9800 . ?
C17 C15 1.529(6) . ?
C13 H13 0.9500 . ?
C13 C14 1.393(6) . ?
C15 C16 1.532(6) . ?
C15 C18 1.540(6) . ?
C6 C7 1.502(5) . ?
C6 C1 1.425(5) . ?
C33 H33 0.9500 . ?
C7 H7A 0.9900 . ?
C7 H7B 0.9900 . ?
N7 C36 1.135(7) . ?
C10 H10 0.9500 . ?
N6 C34 1.151(8) . ?
C27 H27A 0.9900 . ?
C27 H27B 0.9900 . ?
C27 C28 1.512(5) . ?
C31 H31A 0.9900 . ?
C31 H31B 0.9900 . ?
C28 H28A 0.9900 . ?
C28 H28B 0.9900 . ?
C16 H16A 0.9800 . ?
C16 H16B 0.9800 . ?
C16 H16C 0.9800 . ?
C18 H18A 0.9800 . ?
C18 H18B 0.9800 . ?
C18 H18C 0.9800 . ?
C35 H35A 0.9800 . ?
C35 H35B 0.9800 . ?
C35 H35C 0.9800 . ?
C35 C34 1.413(8) . ?
C14 H14 0.9500 . ?
C30 H30A 0.9900 . ?
C30 H30B 0.9900 . ?
C36 C37 1.445(7) . ?
C37 H37A 0.9800 . ?
C37 H37B 0.9800 . ?
C37 H37C 0.9800 . ?

loop_
_geom_torsion_atom_site_label_1
_geom_torsion_atom_site_label_2
_geom_torsion_atom_site_label_3
_geom_torsion_atom_site_label_4
_geom_torsion
_geom_torsion_site_symmetry_1
_geom_torsion_site_symmetry_2
_geom_torsion_site_symmetry_3
_geom_torsion_site_symmetry_4
_geom_torsion_publ_flag
Sm1 O3 C29 C30 42.8(4) . . . . ?
Sm1 O3 C28 C27 45.2(4) . . . . ?
Sm1 O4 C25 C24 41.8(7) . . . . ?
Sm1 O4 C25 C20 -140.7(3) . . . . ?
Sm1 O8 N5 O9 -1.9(3) . . . . ?
Sm1 O8 N5 O10 179.5(3) . . . . ?
Sm1 O6 N4 O5 -1.0(3) . . . . ?
Sm1 O6 N4 O7 179.1(3) . . . . ?
Sm1 O5 N4 O6 1.0(3) . . . . ?
Sm1 O5 N4 O7 -179.1(3) . . . . ?
Sm1 O1 C1 C2 -41.5(5) . . . . ?
Sm1 O1 C1 C6 139.4(3) . . . . ?
Sm1 O2 C31 C32 -44.4(4) . . . . ?
Sm1 O2 C30 C29 48.9(4) . . . . ?
Sm1 O9 N5 O8 2.0(3) . . . . ?
Sm1 O9 N5 O10 -179.4(3) . . . . ?
Sm1 N2 C32 C31 -51.1(4) . . . . ?
Sm1 N2 C33 C2 4.0(6) . . . . ?
Sm1 N3 C26 C24 4.3(6) . . . . ?
Sm1 N3 C27 C28 50.3(4) . . . . ?
Cl1 C4 C5 C6 -178.5(3) . . . . ?
Cl1 C4 C3 C2 -178.9(3) . . . . ?
O3 C29 C30 O2 -55.7(4) . . . . ?
O4 C25 C20 C19 5.2(5) . . . . ?
O4 C25 C20 C21 -175.6(3) . . . . ?
N2 C32 C31 O2 61.1(4) . . . . ?
N1 C19 C20 C25 -51.0(4) . . . . ?
N1 C19 C20 C21 129.7(4) . . . . ?
N1 C8 C9 C10 129.1(4) . . . . ?
N1 C8 C9 C14 -52.9(5) . . . . ?
C19 N1 C8 C9 -177.6(3) . . . . ?
C19 N1 C7 C6 -56.9(4) . . . . ?
N3 C27 C28 O3 -63.9(4) . . . . ?
C12 C11 C10 C9 -0.2(7) . . . . ?
C12 C13 C14 C9 -0.8(7) . . . . ?
C29 O3 C28 C27 -98.5(4) . . . . ?
C24 C23 C22 Cl2 179.2(3) . . . . ?
C24 C23 C22 C21 -1.4(6) . . . . ?
C24 C25 C20 C19 -177.3(3) . . . . ?
C24 C25 C20 C21 1.9(6) . . . . ?
C4 C5 C6 C7 177.0(3) . . . . ?
C4 C5 C6 C1 -1.7(6) . . . . ?
C23 C24 C25 O4 173.9(4) . . . . ?
C23 C24 C25 C20 -3.5(6) . . . . ?
C23 C24 C26 N3 169.2(4) . . . . ?
C25 C24 C23 C22 3.2(6) . . . . ?
C25 C24 C26 N3 -12.2(6) . . . . ?
C26 N3 C27 C28 -124.5(4) . . . . ?
C26 C24 C23 C22 -178.1(4) . . . . ?
C26 C24 C25 O4 -4.7(6) . . . . ?
C26 C24 C25 C20 177.9(4) . . . . ?
C11 C12 C13 C14 0.8(6) . . . . ?
C11 C12 C15 C17 -62.9(5) . . . . ?
C11 C12 C15 C16 57.2(5) . . . . ?
C11 C12 C15 C18 176.7(4) . . . . ?
C8 N1 C19 C20 -63.8(4) . . . . ?
C8 N1 C7 C6 178.5(3) . . . . ?
C8 C9 C10 C11 178.3(4) . . . . ?
C8 C9 C14 C13 -177.8(4) . . . . ?
C22 C21 C20 C19 179.2(3) . . . . ?
C22 C21 C20 C25 0.0(6) . . . . ?
C5 C4 C3 C2 0.1(6) . . . . ?
C5 C6 C7 N1 129.5(4) . . . . ?
C5 C6 C1 O1 177.5(3) . . . . ?
C5 C6 C1 C2 -1.6(5) . . . . ?
C3 C2 C33 N2 -169.5(4) . . . . ?
C3 C2 C1 O1 -174.9(3) . . . . ?
C3 C2 C1 C6 4.2(5) . . . . ?
C3 C4 C5 C6 2.5(6) . . . . ?
C32 N2 C33 C2 -174.0(4) . . . . ?
C13 C12 C11 C10 -0.3(6) . . . . ?
C13 C12 C15 C17 115.6(5) . . . . ?
C13 C12 C15 C16 -124.2(5) . . . . ?
C13 C12 C15 C18 -4.7(6) . . . . ?
C15 C12 C11 C10 178.3(4) . . . . ?
C15 C12 C13 C14 -177.8(4) . . . . ?
C20 C21 C22 Cl2 179.1(3) . . . . ?
C20 C21 C22 C23 -0.3(6) . . . . ?
C33 N2 C32 C31 127.2(4) . . . . ?
C33 C2 C3 C4 179.8(3) . . . . ?
C33 C2 C1 O1 1.6(6) . . . . ?
C33 C2 C1 C6 -179.3(3) . . . . ?
C7 N1 C19 C20 170.6(3) . . . . ?
C7 N1 C8 C9 -51.2(4) . . . . ?
C7 C6 C1 O1 -1.1(5) . . . . ?
C7 C6 C1 C2 179.8(3) . . . . ?
C10 C9 C14 C13 0.3(6) . . . . ?
C27 N3 C26 C24 177.7(4) . . . . ?
C31 O2 C30 C29 -164.3(3) . . . . ?
C28 O3 C29 C30 -176.1(3) . . . . ?
C1 C2 C3 C4 -3.5(6) . . . . ?
C1 C2 C33 N2 13.8(6) . . . . ?
C1 C6 C7 N1 -51.8(5) . . . . ?
C14 C9 C10 C11 0.2(6) . . . . ?
C30 O2 C31 C32 168.0(3) . . . . ?
